data_7059901
loop_
_publ_author_name
'Fr\;ackowiak, Arkadiusz'
'Barszcz, Boles\/law'
'Olejniczak, Iwona'
'Tomasik, Miko\/laj'
'Jarzyniak, Natalia'
'\'Swietlik, Roman'
'Auban-Senzier, Pascale'
'Fourmigu\'e, Marc'
'Jeannin, Olivier'
'Camerel, Franck'

_publ_section_title
;
 Mixed valence trimers in cation radical salts of TMTTF with the planar
 bis(6-sulfo-8-quinolato) platinum complex [Pt(qS)2]2&#x2212;
;
_journal_issue 36
_journal_name_full 'New Journal of Chemistry'
_journal_page_first 15538
_journal_page_last 15548
_journal_paper_doi 10.1039/D0NJ03584J
_journal_volume 44
_journal_year 2020
_chemical_compound_source 'synthesis as described'
_chemical_formula_moiety 'C20 H12 Pt1 S8'
_chemical_formula_sum 'C24 H23 N O4 Pt0.5 S7'
_chemical_formula_weight 711.4
_space_group_IT_number 12
_space_group_name_Hall '-C 2y'
_space_group_name_H-M_alt 'C 1 2/m 1'
_symmetry_cell_setting monoclinic
_symmetry_Int_Tables_number 12
_symmetry_space_group_name_Hall '-C 2y'
_symmetry_space_group_name_H-M 'C 1 2/m 1'
_atom_sites_solution_hydrogens geom
_audit_conform_dict_location ftp://ftp.iucr.org/pub/cif_core.dic
_audit_conform_dict_name cif_core.dic
_audit_conform_dict_version 2.4.3
_audit_creation_date 2020-04-15T21:49:06-00:00
_audit_creation_method 'WinGX routine CIF_UPDATE'
_audit_update_record
;
2020-04-15 deposited with the CCDC.	2020-08-14 downloaded from the CCDC.
;
_cell_angle_alpha 90
_cell_angle_beta 110.900(3)
_cell_angle_gamma 90
_cell_formula_units_Z 4
_cell_length_a 22.6764(15)
_cell_length_b 9.9976(6)
_cell_length_c 12.7217(9)
_cell_measurement_reflns_used 7787
_cell_measurement_temperature 150(2)
_cell_measurement_theta_max 27.4
_cell_measurement_theta_min 2.33
_cell_measurement_wavelength 0.71073
_cell_volume 2694.4(3)
_computing_cell_refinement 'Bruker APEX2 (Bruker, 2006)'
_computing_data_collection 'Bruker APEX2 (Bruker, 2006)'
_computing_data_reduction 'Bruker APEX2 (Bruker, 2006)'
_computing_molecular_graphics 'Ortep-3 for Windows (Farrugia, 1997)'
_computing_publication_material 'WinGX publication routines (Farrugia, 1999)'
_computing_structure_refinement 'SHELXL-2014/7 (Sheldrick, 2014)'
_diffrn_ambient_temperature 150(2)
_diffrn_detector 'CCD plate'
_diffrn_measured_fraction_theta_full 0.998
_diffrn_measured_fraction_theta_max 0.997
_diffrn_measurement_device_type 'APEXII, Bruker-AXS'
_diffrn_measurement_method 'CCD rotation images, thick slices'
_diffrn_orient_matrix_UB_11 0.030204
_diffrn_orient_matrix_UB_12 0.018271
_diffrn_orient_matrix_UB_13 -0.067848
_diffrn_orient_matrix_UB_21 -0.102934
_diffrn_orient_matrix_UB_22 0.009685
_diffrn_orient_matrix_UB_23 -0.046192
_diffrn_orient_matrix_UB_31 0.048577
_diffrn_orient_matrix_UB_32 0.085821
_diffrn_orient_matrix_UB_33 0.033491
_diffrn_radiation_probe x-ray
_diffrn_radiation_type MoK\a
_diffrn_radiation_wavelength 0.71073
_diffrn_reflns_av_R_equivalents 0.0396
_diffrn_reflns_av_unetI/netI 0.0454
_diffrn_reflns_Laue_measured_fraction_full 0.998
_diffrn_reflns_Laue_measured_fraction_max 0.997
_diffrn_reflns_limit_h_max 29
_diffrn_reflns_limit_h_min -28
_diffrn_reflns_limit_k_max 12
_diffrn_reflns_limit_k_min -11
_diffrn_reflns_limit_l_max 11
_diffrn_reflns_limit_l_min -16
_diffrn_reflns_number 11442
_diffrn_reflns_point_group_measured_fraction_full 0.998
_diffrn_reflns_point_group_measured_fraction_max 0.997
_diffrn_reflns_theta_full 25.242
_diffrn_reflns_theta_max 27.498
_diffrn_reflns_theta_min 2.069
_diffrn_standards_number 0
_exptl_absorpt_coefficient_mu 3.201
_exptl_absorpt_correction_T_max 0.968
_exptl_absorpt_correction_T_min 0.794
_exptl_absorpt_correction_type multi-scan
_exptl_absorpt_process_details
;
  [Sheldrick, G.M. (2002). SADABS Bruker AXS Inc., Madison, Wisconsin, USA]
;
_exptl_crystal_colour black
_exptl_crystal_density_diffrn 1.754
_exptl_crystal_density_method 'not measured'
_exptl_crystal_description plate
_exptl_crystal_F_000 1428
_exptl_crystal_size_max 0.1
_exptl_crystal_size_mid 0.06
_exptl_crystal_size_min 0.01
_refine_diff_density_max 0.78
_refine_diff_density_min -0.984
_refine_diff_density_rms 0.111
_refine_ls_extinction_method none
_refine_ls_goodness_of_fit_ref 1.017
_refine_ls_hydrogen_treatment constr
_refine_ls_matrix_type full
_refine_ls_number_constraints 0
_refine_ls_number_parameters 194
_refine_ls_number_reflns 3259
_refine_ls_number_restraints 0
_refine_ls_restrained_S_all 1.017
_refine_ls_R_factor_all 0.0351
_refine_ls_R_factor_gt 0.0308
_refine_ls_shift/su_max 0
_refine_ls_shift/su_mean 0
_refine_ls_structure_factor_coef Fsqd
_refine_ls_weighting_details 'w=1/[\s^2^(Fo^2^)+(0.0189P)^2^+6.5392P] where P=(Fo^2^+2Fc^2^)/3'
_refine_ls_weighting_scheme calc
_refine_ls_wR_factor_gt 0.0572
_refine_ls_wR_factor_ref 0.0593
_reflns_Friedel_coverage 0
_reflns_number_gt 3056
_reflns_number_total 3259
_reflns_threshold_expression 'I > 2\s(I)'
_cod_data_source_file d0nj03584j2.cif
_cod_data_source_block shelx_CCDC1
_cod_depositor_comments 'Adding full bibliography for 7059900--7059901.cif.'
_cod_original_sg_symbol_H-M 'C 2/m'
_cod_original_formula_sum 'C24 H23 N O4 Pt0.50 S7'
_cod_database_code 7059901

loop_
_symmetry_equiv_pos_as_xyz
'x, y, z'
'-x, y, -z'
'x+1/2, y+1/2, z'
'-x+1/2, y+1/2, -z'
'-x, -y, -z'
'x, -y, z'
'-x+1/2, -y+1/2, -z'
'x+1/2, -y+1/2, z'

loop_
_atom_site_label
_atom_site_type_symbol
_atom_site_fract_x
_atom_site_fract_y
_atom_site_fract_z
_atom_site_U_iso_or_equiv
_atom_site_adp_type
_atom_site_occupancy
_atom_site_site_symmetry_order
_atom_site_calc_flag
_atom_site_refinement_flags_posn
_atom_site_refinement_flags_adp
_atom_site_refinement_flags_occupancy
_atom_site_disorder_assembly
_atom_site_disorder_group
C1 C 0.47244(19) 0 0.0128(4) 0.0222(10) Uani 1 2 d S T P . .
C2 C 0.37338(14) 0.0675(3) 0.0512(3) 0.0274(7) Uani 1 1 d . . . . .
C3 C 0.32673(16) 0.1584(3) 0.0744(3) 0.0399(10) Uani 1 1 d . . . . .
H3A H 0.2947 0.1057 0.0879 0.06 Uiso 1 1 calc R U . . .
H3B H 0.3075 0.2156 0.0107 0.06 Uiso 1 1 calc R U . . .
H3C H 0.3481 0.212 0.1396 0.06 Uiso 1 1 calc R U . . .
C4 C 0.5245(2) 0 0.3125(5) 0.0442(16) Uani 1 2 d S T P . .
C5 C 0.42738(15) 0.0674(3) 0.3636(4) 0.0469(12) Uani 1 1 d . . . . .
C6 C 0.38041(16) 0.1535(4) 0.3908(4) 0.0520(12) Uani 1 1 d . . . . .
H6A H 0.3384 0.1292 0.343 0.078 Uiso 1 1 calc R U . . .
H6B H 0.3879 0.2457 0.3788 0.078 Uiso 1 1 calc R U . . .
H6C H 0.3849 0.1405 0.4681 0.078 Uiso 1 1 calc R U . . .
C7 C 0.5785(2) 0 0.2889(5) 0.0429(15) Uani 1 2 d S T P . .
C8 C 0.68271(15) 0.0675(3) 0.2637(3) 0.0379(10) Uani 1 1 d . . . . .
C9 C 0.73377(16) 0.1575(3) 0.2579(3) 0.0448(11) Uani 1 1 d . . . . .
H9A H 0.7687 0.1048 0.256 0.067 Uiso 1 1 calc R U . . .
H9B H 0.7474 0.2146 0.3229 0.067 Uiso 1 1 calc R U . . .
H9C H 0.7181 0.2113 0.1912 0.067 Uiso 1 1 calc R U . . .
C10 C -0.04115(18) 0 0.2499(4) 0.0223(9) Uani 1 2 d S T P . .
H10 H -0.0825 0 0.248 0.027 Uiso 1 2 calc R U P . .
C11 C -0.0298(2) 0 0.1491(4) 0.0271(10) Uani 1 2 d S T P . .
H11 H -0.0635 0 0.0808 0.033 Uiso 1 2 calc R U P . .
C12 C 0.03115(19) 0 0.1504(4) 0.0243(10) Uani 1 2 d S T P . .
H12 H 0.0386 0 0.0831 0.029 Uiso 1 2 calc R U P . .
C13 C 0.08236(18) 0 0.2541(4) 0.0179(9) Uani 1 2 d S T P . .
C14 C 0.14769(18) 0 0.2678(4) 0.0164(8) Uani 1 2 d S T P . .
C15 C -0.19198(18) 0 0.6254(4) 0.0208(9) Uani 1 2 d S T P . .
H15 H -0.2344 0 0.617 0.025 Uiso 1 2 calc R U P . .
C16 C -0.17643(19) 0 0.5288(4) 0.0226(9) Uani 1 2 d S T P . .
H16 H -0.2083 0 0.4583 0.027 Uiso 1 2 calc R U P . .
C17 C -0.11405(19) 0 0.5370(4) 0.0187(9) Uani 1 2 d S T P . .
C18 C 0.06727(17) 0 0.3524(4) 0.0169(9) Uani 1 2 d S T P . .
N1 N 0.00564(15) 0 0.3476(3) 0.0165(7) Uani 1 2 d S T P . .
O1 O -0.09481(13) 0 0.4497(2) 0.0214(6) Uani 1 2 d S T P . .
O2 O 0.24037(12) 0 0.1966(2) 0.0228(7) Uani 1 2 d S T P . .
O3 O 0.14516(9) 0.1203(2) 0.08577(18) 0.0243(5) Uani 1 1 d . . . . .
S1 S 0.43561(4) 0.14453(7) 0.02563(7) 0.02513(19) Uani 1 1 d . . . . .
S2 S 0.48685(4) 0.14640(8) 0.32960(10) 0.0489(3) Uani 1 1 d . . . . .
S3 S 0.61582(4) 0.14674(8) 0.27353(10) 0.0461(3) Uani 1 1 d . . . . .
S4 S 0.17174(4) 0 0.14933(9) 0.0164(2) Uani 1 2 d S T P . .
Pt1 Pt 0 0 0.5 0.01710(8) Uani 1 4 d S T P . .

loop_
_atom_site_aniso_label
_atom_site_aniso_U_11
_atom_site_aniso_U_22
_atom_site_aniso_U_33
_atom_site_aniso_U_23
_atom_site_aniso_U_13
_atom_site_aniso_U_12
C1 0.021(2) 0.013(2) 0.038(3) 0 0.018(2) 0
C2 0.0234(15) 0.0265(16) 0.042(2) 0.0037(15) 0.0237(15) 0.0038(13)
C3 0.039(2) 0.032(2) 0.066(3) 0.0091(18) 0.041(2) 0.0112(15)
C4 0.020(2) 0.015(2) 0.078(4) 0 -0.007(2) 0
C5 0.0178(16) 0.0277(18) 0.075(3) -0.0027(19) -0.0079(18) 0.0012(14)
C6 0.0279(19) 0.032(2) 0.076(3) -0.004(2) -0.005(2) 0.0034(15)
C7 0.023(2) 0.015(2) 0.070(4) 0 -0.009(2) 0
C8 0.0210(16) 0.0233(17) 0.051(3) 0.0025(16) -0.0093(16) 0.0008(13)
C9 0.0300(18) 0.0259(19) 0.059(3) 0.0092(18) -0.0072(18) -0.0026(15)
C10 0.0137(18) 0.030(2) 0.027(3) 0 0.0115(18) 0
C11 0.018(2) 0.041(3) 0.022(3) 0 0.0052(19) 0
C12 0.021(2) 0.038(3) 0.014(2) 0 0.0070(18) 0
C13 0.0164(19) 0.016(2) 0.022(2) 0 0.0070(17) 0
C14 0.0167(19) 0.0132(19) 0.021(2) 0 0.0084(17) 0
C15 0.0121(18) 0.023(2) 0.028(3) 0 0.0081(17) 0
C16 0.0171(19) 0.029(2) 0.020(2) 0 0.0047(18) 0
C17 0.020(2) 0.018(2) 0.022(2) 0 0.0115(18) 0
C18 0.0145(18) 0.0117(19) 0.027(2) 0 0.0104(17) 0
N1 0.0154(16) 0.0183(17) 0.0173(19) 0 0.0076(14) 0
O1 0.0191(14) 0.0289(16) 0.0186(17) 0 0.0096(12) 0
O2 0.0139(13) 0.0324(17) 0.0249(18) 0 0.0103(12) 0
O3 0.0232(11) 0.0235(11) 0.0278(13) 0.0064(9) 0.0109(9) 0.0011(9)
S1 0.0260(4) 0.0153(4) 0.0448(6) 0.0028(3) 0.0257(4) 0.0031(3)
S2 0.0211(4) 0.0160(4) 0.0898(9) 0.0003(5) -0.0042(5) 0.0000(3)
S3 0.0234(4) 0.0145(4) 0.0816(8) 0.0032(4) -0.0042(5) -0.0002(3)
S4 0.0139(4) 0.0178(5) 0.0198(6) 0 0.0089(4) 0
Pt1 0.01694(11) 0.01709(12) 0.02144(14) 0 0.01194(10) 0

loop_
_atom_type_symbol
_atom_type_description
_atom_type_scat_dispersion_real
_atom_type_scat_dispersion_imag
_atom_type_scat_source
C C 0.0033 0.0016 'International Tables Vol C Tables 4.2.6.8 and 6.1.1.4'
H H 0 0 'International Tables Vol C Tables 4.2.6.8 and 6.1.1.4'
N N 0.0061 0.0033 'International Tables Vol C Tables 4.2.6.8 and 6.1.1.4'
O O 0.0106 0.006 'International Tables Vol C Tables 4.2.6.8 and 6.1.1.4'
S S 0.1246 0.1234 'International Tables Vol C Tables 4.2.6.8 and 6.1.1.4'
Pt Pt -1.7033 8.3905 'International Tables Vol C Tables 4.2.6.8 and 6.1.1.4'

loop_
_geom_angle_atom_site_label_1
_geom_angle_atom_site_label_2
_geom_angle_atom_site_label_3
_geom_angle
_geom_angle_site_symmetry_1
_geom_angle_site_symmetry_3
_geom_angle_publ_flag
C1 C1 S1 122.06(11) 5_655 6 ?
C1 C1 S1 122.06(11) 5_655 . ?
S1 C1 S1 115.8(2) 6 . ?
C2 C2 C3 127.22(18) 6 . ?
C2 C2 S1 116.31(10) 6 . ?
C3 C2 S1 116.4(2) . . ?
C2 C3 H3A 109.5 . . ?
C2 C3 H3B 109.5 . . ?
H3A C3 H3B 109.5 . . ?
C2 C3 H3C 109.5 . . ?
H3A C3 H3C 109.5 . . ?
H3B C3 H3C 109.5 . . ?
C7 C4 S2 123.05(16) . 6 ?
C7 C4 S2 123.05(16) . . ?
S2 C4 S2 113.9(3) 6 . ?
C5 C5 C6 124.9(2) 6 . ?
C5 C5 S2 116.90(12) 6 . ?
C6 C5 S2 118.2(3) . . ?
C5 C6 H6A 109.5 . . ?
C5 C6 H6B 109.5 . . ?
H6A C6 H6B 109.5 . . ?
C5 C6 H6C 109.5 . . ?
H6A C6 H6C 109.5 . . ?
H6B C6 H6C 109.5 . . ?
C4 C7 S3 122.50(16) . . ?
C4 C7 S3 122.50(16) . 6 ?
S3 C7 S3 115.0(3) . 6 ?
C8 C8 C9 127.19(19) 6 . ?
C8 C8 S3 116.83(11) 6 . ?
C9 C8 S3 116.0(2) . . ?
C8 C9 H9A 109.5 . . ?
C8 C9 H9B 109.5 . . ?
H9A C9 H9B 109.5 . . ?
C8 C9 H9C 109.5 . . ?
H9A C9 H9C 109.5 . . ?
H9B C9 H9C 109.5 . . ?
N1 C10 C11 121.1(4) . . ?
N1 C10 H10 119.4 . . ?
C11 C10 H10 119.4 . . ?
C12 C11 C10 120.2(4) . . ?
C12 C11 H11 119.9 . . ?
C10 C11 H11 119.9 . . ?
C11 C12 C13 119.9(4) . . ?
C11 C12 H12 120.1 . . ?
C13 C12 H12 120.1 . . ?
C18 C13 C12 116.7(4) . . ?
C18 C13 C14 117.4(4) . . ?
C12 C13 C14 125.8(4) . . ?
C15 C14 C13 118.8(4) 5_556 . ?
C15 C14 S4 120.2(3) 5_556 . ?
C13 C14 S4 121.0(3) . . ?
C14 C15 C16 123.2(4) 5_556 . ?
C14 C15 H15 118.4 5_556 . ?
C16 C15 H15 118.4 . . ?
C17 C16 C15 120.5(4) . . ?
C17 C16 H16 119.8 . . ?
C15 C16 H16 119.8 . . ?
O1 C17 C16 124.7(4) . . ?
O1 C17 C18 118.2(3) . 5_556 ?
C16 C17 C18 117.1(4) . 5_556 ?
N1 C18 C13 121.6(4) . . ?
N1 C18 C17 115.5(4) . 5_556 ?
C13 C18 C17 122.9(4) . 5_556 ?
C10 N1 C18 120.4(4) . . ?
C10 N1 Pt1 127.6(3) . . ?
C18 N1 Pt1 111.9(3) . . ?
C17 O1 Pt1 111.4(2) . . ?
C1 S1 C2 95.79(15) . . ?
C5 S2 C4 96.1(2) . . ?
C7 S3 C8 95.46(19) . . ?
O3 S4 O3 111.54(18) 6 . ?
O3 S4 O2 113.57(10) 6 . ?
O3 S4 O2 113.57(10) . . ?
O3 S4 C14 106.26(11) 6 . ?
O3 S4 C14 106.26(11) . . ?
O2 S4 C14 104.86(18) . . ?
N1 Pt1 N1 180 5_556 . ?
N1 Pt1 O1 97.05(12) 5_556 5_556 ?
N1 Pt1 O1 82.95(12) . 5_556 ?
N1 Pt1 O1 82.95(12) 5_556 . ?
N1 Pt1 O1 97.05(12) . . ?
O1 Pt1 O1 180 5_556 . ?

loop_
_geom_bond_atom_site_label_1
_geom_bond_atom_site_label_2
_geom_bond_distance
_geom_bond_site_symmetry_2
_geom_bond_publ_flag
C1 C1 1.399(8) 5_655 ?
C1 S1 1.706(2) 6 ?
C1 S1 1.706(2) . ?
C2 C2 1.350(6) 6 ?
C2 C3 1.502(4) . ?
C2 S1 1.737(3) . ?
C3 H3A 0.96 . ?
C3 H3B 0.96 . ?
C3 H3C 0.96 . ?
C4 C7 1.361(8) . ?
C4 S2 1.746(3) 6 ?
C4 S2 1.746(3) . ?
C5 C5 1.348(7) 6 ?
C5 C6 1.503(5) . ?
C5 S2 1.745(4) . ?
C6 H6A 0.96 . ?
C6 H6B 0.96 . ?
C6 H6C 0.96 . ?
C7 S3 1.739(3) . ?
C7 S3 1.739(3) 6 ?
C8 C8 1.350(6) 6 ?
C8 C9 1.489(5) . ?
C8 S3 1.755(4) . ?
C9 H9A 0.96 . ?
C9 H9B 0.96 . ?
C9 H9C 0.96 . ?
C10 N1 1.315(5) . ?
C10 C11 1.395(6) . ?
C10 H10 0.93 . ?
C11 C12 1.376(6) . ?
C11 H11 0.93 . ?
C12 C13 1.413(6) . ?
C12 H12 0.93 . ?
C13 C18 1.410(6) . ?
C13 C14 1.429(5) . ?
C14 C15 1.371(6) 5_556 ?
C14 S4 1.777(4) . ?
C15 C14 1.371(6) 5_556 ?
C15 C16 1.394(6) . ?
C15 H15 0.93 . ?
C16 C17 1.381(5) . ?
C16 H16 0.93 . ?
C17 O1 1.331(5) . ?
C17 C18 1.428(6) 5_556 ?
C18 N1 1.377(5) . ?
C18 C17 1.428(6) 5_556 ?
N1 Pt1 1.988(3) . ?
O1 Pt1 2.012(3) . ?
O2 S4 1.455(3) . ?
O3 S4 1.454(2) . ?
S4 O3 1.454(2) 6 ?
Pt1 N1 1.988(3) 5_556 ?
Pt1 O1 2.012(3) 5_556 ?

loop_
_geom_torsion_atom_site_label_1
_geom_torsion_atom_site_label_2
_geom_torsion_atom_site_label_3
_geom_torsion_atom_site_label_4
_geom_torsion
_geom_torsion_site_symmetry_1
_geom_torsion_site_symmetry_2
_geom_torsion_site_symmetry_3
_geom_torsion_site_symmetry_4
_geom_torsion_publ_flag
S2 C4 C7 S3 -179.3(3) 6 . . . ?
S2 C4 C7 S3 0.1(8) . . . . ?
S2 C4 C7 S3 -0.1(8) 6 . . 6 ?
S2 C4 C7 S3 179.3(3) . . . 6 ?
N1 C10 C11 C12 0.0000(10) . . . . ?
C10 C11 C12 C13 0 . . . . ?
C11 C12 C13 C18 0 . . . . ?
C11 C12 C13 C14 180 . . . . ?
C18 C13 C14 C15 0.0000(10) . . . 5_556 ?
C12 C13 C14 C15 180.0000(10) . . . 5_556 ?
C18 C13 C14 S4 180 . . . . ?
C12 C13 C14 S4 0.0000(10) . . . . ?
C14 C15 C16 C17 0.0000(10) 5_556 . . . ?
C15 C16 C17 O1 180.0000(10) . . . . ?
C15 C16 C17 C18 0.0000(10) . . . 5_556 ?
C12 C13 C18 N1 0.0000(10) . . . . ?
C14 C13 C18 N1 180 . . . . ?
C12 C13 C18 C17 180.0000(10) . . . 5_556 ?
C14 C13 C18 C17 0.0000(10) . . . 5_556 ?
C11 C10 N1 C18 0.0000(10) . . . . ?
C11 C10 N1 Pt1 180 . . . . ?
C13 C18 N1 C10 0.0000(10) . . . . ?
C17 C18 N1 C10 180.0000(10) 5_556 . . . ?
C13 C18 N1 Pt1 180 . . . . ?
C17 C18 N1 Pt1 0.0000(10) 5_556 . . . ?
C16 C17 O1 Pt1 180.0000(10) . . . . ?
C18 C17 O1 Pt1 0.0000(10) 5_556 . . . ?
C1 C1 S1 C2 178.1(6) 5_655 . . . ?
S1 C1 S1 C2 1.4(3) 6 . . . ?
C2 C2 S1 C1 -0.82(18) 6 . . . ?
C3 C2 S1 C1 177.3(3) . . . . ?
C5 C5 S2 C4 -1.5(2) 6 . . . ?
C6 C5 S2 C4 178.3(3) . . . . ?
C7 C4 S2 C5 -177.1(5) . . . . ?
S2 C4 S2 C5 2.5(3) 6 . . . ?
C4 C7 S3 C8 173.0(5) . . . . ?
S3 C7 S3 C8 -6.3(3) 6 . . . ?
C8 C8 S3 C7 3.8(2) 6 . . . ?
C9 C8 S3 C7 -175.4(3) . . . . ?
C15 C14 S4 O3 120.55(10) 5_556 . . 6 ?
C13 C14 S4 O3 -59.45(10) . . . 6 ?
C15 C14 S4 O3 -120.55(10) 5_556 . . . ?
C13 C14 S4 O3 59.45(10) . . . . ?
C15 C14 S4 O2 0 5_556 . . . ?
C13 C14 S4 O2 180 . . . . ?
